data_4340578
loop_
_publ_author_name
'Park, Ka Hyun'
'Lee, Kang Mun'
'Go, Min Jeong'
'Choi, Sung Ho'
'Park, Hyoung-Ryun'
'Kim, Youngjo'
'Lee, Junseong'

_publ_section_title
;
 New Class of Scorpionate: Tris(tetrazolyl)-Iron Complex and Its Different
 Coordination Modes for Alkali Metal Ions.
;
_journal_issue 16
_journal_name_full 'Inorganic chemistry'
_journal_page_first 8213
_journal_page_last 8220
_journal_paper_doi 10.1021/ic5002336
_journal_volume 53
_journal_year 2014
_chemical_formula_sum 'C42 H67 Fe2 Li6 N24 O27.5'
_chemical_formula_weight 1501.54
_chemical_name_systematic
; 
 ? 
;
_space_group_IT_number 2
_symmetry_cell_setting triclinic
_symmetry_space_group_name_Hall '-P 1'
_symmetry_space_group_name_H-M 'P -1'
_atom_sites_solution_hydrogens geom
_atom_sites_solution_primary direct
_atom_sites_solution_secondary difmap
_audit_creation_method SHELXL-97
_cell_angle_alpha 67.71(3)
_cell_angle_beta 77.73(3)
_cell_angle_gamma 87.60(3)
_cell_formula_units_Z 2
_cell_length_a 12.222(2)
_cell_length_b 15.673(3)
_cell_length_c 19.408(4)
_cell_measurement_temperature 100(2)
_cell_volume 3358.2(14)
_computing_cell_refinement HKL3000
_computing_data_collection 'PAL ADSC Quantum-210 ADX Program'
_computing_data_reduction HKL3000
_computing_molecular_graphics Mercury
_computing_publication_material WINGX
_computing_structure_refinement 'SHELXL-97 (Sheldrick, 2008)'
_computing_structure_solution 'SHELXS-97 (Sheldrick, 2008)'
_diffrn_ambient_temperature 100(2)
_diffrn_measured_fraction_theta_full 0.931
_diffrn_measured_fraction_theta_max 0.931
_diffrn_measurement_device_type 'ADSC Q210 CCD area detector'
_diffrn_measurement_method 'omega scan'
_diffrn_radiation_type synchrotron
_diffrn_radiation_wavelength 0.71073
_diffrn_reflns_av_R_equivalents 0.0000
_diffrn_reflns_av_sigmaI/netI 0.0270
_diffrn_reflns_limit_h_max 14
_diffrn_reflns_limit_h_min 0
_diffrn_reflns_limit_k_max 18
_diffrn_reflns_limit_k_min -18
_diffrn_reflns_limit_l_max 23
_diffrn_reflns_limit_l_min -20
_diffrn_reflns_number 11018
_diffrn_reflns_theta_full 25.00
_diffrn_reflns_theta_max 25.00
_diffrn_reflns_theta_min 1.16
_diffrn_source 'PLSII 2D bending magnet'
_exptl_absorpt_coefficient_mu 0.529
_exptl_crystal_density_diffrn 1.485
_exptl_crystal_density_method 'not measured'
_exptl_crystal_F_000 1554
_refine_diff_density_max 0.970
_refine_diff_density_min -1.004
_refine_diff_density_rms 0.111
_refine_ls_extinction_method none
_refine_ls_goodness_of_fit_ref 1.057
_refine_ls_hydrogen_treatment mixed
_refine_ls_matrix_type full
_refine_ls_number_parameters 1109
_refine_ls_number_reflns 11018
_refine_ls_number_restraints 6
_refine_ls_restrained_S_all 1.057
_refine_ls_R_factor_all 0.0489
_refine_ls_R_factor_gt 0.0438
_refine_ls_shift/su_max 0.005
_refine_ls_shift/su_mean 0.000
_refine_ls_structure_factor_coef Fsqd
_refine_ls_weighting_details 'calc w=1/[\s^2^(Fo^2^)+(0.1265P)^2^+0.0000P] where P=(Fo^2^+2Fc^2^)/3'
_refine_ls_weighting_scheme calc
_refine_ls_wR_factor_gt 0.1457
_refine_ls_wR_factor_ref 0.1513
_reflns_number_gt 9694
_reflns_number_total 11018
_reflns_threshold_expression >2sigma(I)
_cod_data_source_file ic5002336_si_002.cif
_cod_data_source_block compound1
_cod_depositor_comments
;
The following automatic conversions were performed:

'_symmetry_cell_setting' value 'Triclinic' changed to 'triclinic'
according to
/usr/data/users/saulius/crontab/automatic-downloads/rss-feeds/ACS/lib/dictionaries/cif_core.dic
dictionary named 'cif_core.dic' version 2.4.2 from 2011-04-26.

Automatic conversion script
Id: cif_fix_values 2281 2013-09-26 08:29:07Z andrius 

 Adding full bibliography for 4340578--4340581.cif.
;
_cod_original_cell_volume 3358.2(12)
_cod_original_sg_symbol_H-M P-1
_cod_original_formula_sum 'C42 H67 Fe2 Li6 N24 O27.50'
_cod_database_code 4340578

loop_
_symmetry_equiv_pos_as_xyz
'x, y, z'
'-x, -y, -z'

loop_
_atom_site_label
_atom_site_type_symbol
_atom_site_fract_x
_atom_site_fract_y
_atom_site_fract_z
_atom_site_U_iso_or_equiv
_atom_site_adp_type
_atom_site_occupancy
_atom_site_symmetry_multiplicity
_atom_site_calc_flag
_atom_site_refinement_flags
_atom_site_disorder_assembly
_atom_site_disorder_group
C36 C 0.0027(2) 0.30927(16) 0.26096(14) 0.0148(5) Uani 1 1 d . . .
H36 H 0.0435 0.2681 0.2426 0.018 Uiso 1 1 calc R . .
C1 C 0.50254(18) 0.19351(14) 0.18112(13) 0.0106(5) Uani 1 1 d . . .
C2 C 0.55443(17) 0.12455(14) 0.15784(13) 0.0100(5) Uani 1 1 d . . .
C47 C 0.32228(18) 0.23336(14) 0.54952(13) 0.0101(5) Uani 1 1 d . . .
C57 C 0.03718(19) 0.03731(14) 0.56370(12) 0.0098(5) Uani 1 1 d . . .
C17 C 0.45870(19) 0.45880(14) -0.05911(12) 0.0103(5) Uani 1 1 d . . .
C52 C 0.14490(18) -0.00328(14) 0.54863(13) 0.0105(5) Uani 1 1 d . . .
C53 C 0.1597(2) -0.09605(15) 0.59238(14) 0.0154(5) Uani 1 1 d . . .
H53 H 0.1015 -0.1302 0.6316 0.018 Uiso 1 1 calc R . .
C51 C 0.23267(19) 0.04745(14) 0.48890(13) 0.0107(5) Uani 1 1 d . . .
C56 C 0.3351(2) 0.00632(16) 0.47690(14) 0.0154(5) Uani 1 1 d . . .
H56 H 0.3951 0.0407 0.4395 0.018 Uiso 1 1 calc R . .
C37 C -0.04758(18) 0.37609(14) 0.43273(13) 0.0105(5) Uani 1 1 d . . .
C42 C 0.40269(18) 0.28576(15) 0.47927(13) 0.0116(5) Uani 1 1 d . . .
C11 C 0.26883(19) 0.44995(14) 0.02295(13) 0.0107(5) Uani 1 1 d . . .
C16 C 0.1649(2) 0.48900(16) 0.03525(14) 0.0162(5) Uani 1 1 d . . .
H16 H 0.1094 0.4567 0.0774 0.019 Uiso 1 1 calc R . .
C3 C 0.61838(19) 0.05986(15) 0.20462(14) 0.0145(5) Uani 1 1 d . . .
H3 H 0.6530 0.0141 0.1893 0.017 Uiso 1 1 calc R . .
C12 C 0.34959(19) 0.49765(14) -0.04294(13) 0.0111(5) Uani 1 1 d . . .
C4 C 0.63038(19) 0.06331(16) 0.27256(14) 0.0186(5) Uani 1 1 d . . .
H4 H 0.6719 0.0198 0.3031 0.022 Uiso 1 1 calc R . .
C6 C 0.5165(2) 0.19674(16) 0.25008(14) 0.0160(5) Uani 1 1 d . . .
H6 H 0.4829 0.2425 0.2659 0.019 Uiso 1 1 calc R . .
C27 C 0.17413(18) 0.25541(14) -0.01905(13) 0.0107(5) Uani 1 1 d . . .
C31 C 0.01058(18) 0.30899(14) 0.33233(13) 0.0098(5) Uani 1 1 d . . .
C32 C -0.05105(17) 0.37212(14) 0.35876(13) 0.0093(5) Uani 1 1 d . . .
C41 C 0.36777(18) 0.33403(14) 0.40999(14) 0.0117(5) Uani 1 1 d . . .
C5 C 0.5799(2) 0.13219(17) 0.29494(14) 0.0195(5) Uani 1 1 d . . .
H5 H 0.5886 0.1353 0.3404 0.023 Uiso 1 1 calc R . .
C7 C 0.54660(18) 0.11854(14) 0.08547(13) 0.0102(5) Uani 1 1 d . . .
C22 C 0.09861(18) 0.20544(15) 0.05445(13) 0.0129(5) Uani 1 1 d . . .
C13 C 0.3265(2) 0.58477(15) -0.09318(14) 0.0169(5) Uani 1 1 d . . .
H13 H 0.3803 0.6167 -0.1366 0.020 Uiso 1 1 calc R . .
C14 C 0.2252(2) 0.62357(16) -0.07908(15) 0.0211(6) Uani 1 1 d . . .
H14 H 0.2112 0.6817 -0.1124 0.025 Uiso 1 1 calc R . .
C35 C -0.0650(2) 0.37003(16) 0.21768(14) 0.0171(5) Uani 1 1 d . . .
H35 H -0.0692 0.3690 0.1707 0.021 Uiso 1 1 calc R . .
C34 C -0.1267(2) 0.43229(17) 0.24358(14) 0.0184(5) Uani 1 1 d . . .
H34 H -0.1720 0.4730 0.2143 0.022 Uiso 1 1 calc R . .
C55 C 0.3474(2) -0.08561(17) 0.52068(15) 0.0198(5) Uani 1 1 d . . .
H55 H 0.4152 -0.1129 0.5116 0.024 Uiso 1 1 calc R . .
C15 C 0.1440(2) 0.57549(17) -0.01485(15) 0.0210(6) Uani 1 1 d . . .
H15 H 0.0754 0.6014 -0.0054 0.025 Uiso 1 1 calc R . .
C26 C 0.0643(2) 0.10969(16) 0.18887(14) 0.0176(5) Uani 1 1 d . . .
H26 H 0.0906 0.0796 0.2333 0.021 Uiso 1 1 calc R . .
C25 C -0.0479(2) 0.10137(18) 0.19013(15) 0.0242(6) Uani 1 1 d . . .
H25 H -0.0964 0.0660 0.2353 0.029 Uiso 1 1 calc R . .
C23 C -0.01580(19) 0.19597(16) 0.05737(15) 0.0188(5) Uani 1 1 d . . .
H23 H -0.0430 0.2244 0.0131 0.023 Uiso 1 1 calc R . .
C33 C -0.11976(19) 0.43303(16) 0.31331(14) 0.0163(5) Uani 1 1 d . . .
H33 H -0.1613 0.4745 0.3309 0.020 Uiso 1 1 calc R . .
C46 C 0.44796(19) 0.39008(15) 0.34720(14) 0.0159(5) Uani 1 1 d . . .
H46 H 0.4262 0.4238 0.3017 0.019 Uiso 1 1 calc R . .
C45 C 0.5583(2) 0.39613(17) 0.35165(15) 0.0220(6) Uani 1 1 d . . .
H45 H 0.6099 0.4337 0.3092 0.026 Uiso 1 1 calc R . .
C44 C 0.5932(2) 0.34650(17) 0.41905(16) 0.0233(6) Uani 1 1 d . . .
H44 H 0.6679 0.3497 0.4216 0.028 Uiso 1 1 calc R . .
C43 C 0.51530(19) 0.29227(16) 0.48218(15) 0.0184(5) Uani 1 1 d . . .
H43 H 0.5382 0.2595 0.5275 0.022 Uiso 1 1 calc R . .
C54 C 0.2595(2) -0.13714(16) 0.57791(15) 0.0201(5) Uani 1 1 d . . .
H54 H 0.2677 -0.1990 0.6064 0.024 Uiso 1 1 calc R . .
C24 C -0.0894(2) 0.14535(18) 0.12447(16) 0.0260(6) Uani 1 1 d . . .
H24 H -0.1655 0.1408 0.1257 0.031 Uiso 1 1 calc R . .
C21 C 0.13990(18) 0.16282(14) 0.12169(13) 0.0109(5) Uani 1 1 d . . .
Fe1 Fe 0.36663(2) 0.266067(19) 0.057485(18) 0.00661(12) Uani 1 1 d . . .
Fe2 Fe 0.13950(2) 0.234090(19) 0.460794(17) 0.00650(12) Uani 1 1 d . . .
H14B H 0.248(3) 0.157(2) 0.230(2) 0.034(10) Uiso 1 1 d . . .
H10E H 0.7560(9) 0.5805(7) 0.4335(6) -0.092(2) Uiso 1 1 d D . .
H10H H 0.635(3) 0.927(2) 0.1050(19) 0.030(8) Uiso 1 1 d . . .
H10F H 0.833(3) 0.540(3) 0.426(2) 0.053(10) Uiso 1 1 d . . .
H58A H 0.836(3) 0.470(2) 0.5949(19) 0.031(9) Uiso 1 1 d . . .
H61A H 0.731(3) 0.258(2) 0.778(2) 0.042(9) Uiso 1 1 d . . .
H54A H 0.547(2) 0.824(2) 0.2382(19) 0.024(8) Uiso 1 1 d . . .
H10A H 0.301(2) 0.050(2) 0.1048(15) 0.013(7) Uiso 1 1 d . . .
H63A H 0.209(2) 0.1282(19) 0.8451(17) 0.015(8) Uiso 1 1 d . . .
Li1 Li 0.3758(3) 0.3681(2) 0.1525(2) 0.0132(8) Uani 1 1 d . . .
Li2 Li 0.1366(3) 0.1347(2) 0.3620(2) 0.0121(8) Uani 1 1 d . . .
Li3 Li 0.5149(3) 0.6615(3) 0.3014(2) 0.0163(8) Uani 1 1 d . . .
Li5 Li 0.8341(3) 0.4123(3) 0.7283(2) 0.0169(8) Uani 1 1 d . . .
Li4 Li 0.3615(3) 0.8464(3) 0.3089(2) 0.0187(8) Uani 1 1 d . . .
Li6 Li 0.0118(4) 0.1350(3) 0.8373(3) 0.0244(9) Uani 1 1 d . . .
N1 N 0.47888(15) 0.16823(12) 0.03936(11) 0.0089(4) Uani 1 1 d . . .
N2 N 0.49919(15) 0.14302(12) -0.02132(11) 0.0115(4) Uani 1 1 d . . .
N3 N 0.57523(16) 0.08126(13) -0.01177(12) 0.0137(4) Uani 1 1 d . . .
N4 N 0.60732(16) 0.06393(13) 0.05481(11) 0.0132(4) Uani 1 1 d . . .
N11 N 0.48189(15) 0.37007(12) -0.02555(10) 0.0085(4) Uani 1 1 d . . .
N12 N 0.59060(15) 0.36269(12) -0.05596(11) 0.0115(4) Uani 1 1 d . . .
N13 N 0.62984(16) 0.44349(13) -0.10558(11) 0.0134(4) Uani 1 1 d . . .
N14 N 0.54935(16) 0.50629(12) -0.10917(11) 0.0126(4) Uani 1 1 d . . .
N21 N 0.28299(15) 0.27620(12) -0.02907(11) 0.0093(4) Uani 1 1 d . . .
N22 N 0.32044(15) 0.32119(12) -0.10514(11) 0.0115(4) Uani 1 1 d . . .
N23 N 0.23812(16) 0.32533(13) -0.13869(11) 0.0139(4) Uani 1 1 d . . .
N24 N 0.14408(16) 0.28522(13) -0.08624(11) 0.0150(4) Uani 1 1 d . . .
N31 N 0.02485(15) 0.33110(12) 0.47670(10) 0.0086(4) Uani 1 1 d . . .
N32 N 0.00213(16) 0.35487(12) 0.53814(11) 0.0116(4) Uani 1 1 d . . .
N33 N -0.07995(16) 0.41172(13) 0.53088(11) 0.0134(4) Uani 1 1 d . . .
N41 N 0.21399(15) 0.21646(12) 0.55411(11) 0.0096(4) Uani 1 1 d . . .
N42 N 0.16932(16) 0.16937(12) 0.62918(11) 0.0118(4) Uani 1 1 d . . .
N43 N 0.24839(16) 0.16017(13) 0.66677(11) 0.0141(4) Uani 1 1 d . . .
N44 N 0.34620(16) 0.19902(13) 0.61878(11) 0.0142(4) Uani 1 1 d . . .
N51 N 0.01972(15) 0.12834(12) 0.53748(10) 0.0084(4) Uani 1 1 d . . .
N52 N -0.08951(15) 0.13699(12) 0.56544(11) 0.0117(4) Uani 1 1 d . . .
N53 N -0.13478(16) 0.05503(13) 0.60619(11) 0.0135(4) Uani 1 1 d . . .
N54 N -0.05799(16) -0.00995(12) 0.60646(11) 0.0122(4) Uani 1 1 d . . .
N34 N -0.11340(16) 0.42622(13) 0.46530(11) 0.0129(4) Uani 1 1 d . . .
O1 O 0.43967(13) 0.25667(10) 0.14039(9) 0.0110(3) Uani 1 1 d . . .
O3 O 0.24862(12) 0.16892(10) 0.12339(9) 0.0108(3) Uani 1 1 d . . .
O11 O 0.07637(13) 0.24830(10) 0.37213(9) 0.0101(3) Uani 1 1 d . . .
O101 O 0.28461(15) -0.00279(12) 0.10421(11) 0.0204(4) Uani 1 1 d . . .
O13 O 0.21963(12) 0.13338(10) 0.44040(9) 0.0096(3) Uani 1 1 d . . .
O12 O 0.26126(12) 0.33080(10) 0.40265(9) 0.0106(3) Uani 1 1 d . . .
O2 O 0.28925(12) 0.36923(10) 0.07585(9) 0.0097(3) Uani 1 1 d . . .
O58 O 0.79081(14) 0.48296(11) 0.63229(10) 0.0140(4) Uani 1 1 d . . .
O60 O 0.97740(16) 0.35967(13) 0.70923(13) 0.0246(4) Uani 1 1 d . . .
O59 O 0.83834(18) 0.47745(13) 0.79398(11) 0.0223(4) Uani 1 1 d . . .
O61 O 0.73613(14) 0.30277(12) 0.79484(11) 0.0162(4) Uani 1 1 d . . .
O51 O 0.48152(16) 0.63913(13) 0.21863(11) 0.0205(4) Uani 1 1 d . . .
O53 O 0.39392(16) 0.60089(12) 0.39014(11) 0.0204(4) Uani 1 1 d . . .
O52 O 0.66986(15) 0.63290(13) 0.29773(12) 0.0199(4) Uani 1 1 d . . .
O57 O 0.28516(15) 0.76166(13) 0.40724(11) 0.0223(4) Uani 1 1 d . . .
O54 O 0.50984(14) 0.79857(11) 0.28485(11) 0.0142(4) Uani 1 1 d . . .
O56 O 0.3603(2) 0.96617(14) 0.31509(14) 0.0262(5) Uani 1 1 d . . .
O55 O 0.26195(15) 0.85397(12) 0.24006(11) 0.0205(4) Uani 1 1 d . . .
O62 O -0.03084(18) 0.1715(4) 0.73183(16) 0.0175(12) Uani 0.793(14) 1 d P A 1
H62A H 0.034(4) 0.149(3) 0.695(2) 0.032(11) Uiso 0.793(14) 1 d P A 1
H62B H -0.045(5) 0.225(4) 0.710(4) 0.09(3) Uiso 0.793(14) 1 d P A 1
O62A O -0.0257(7) 0.1134(15) 0.7498(8) 0.021(4) Uani 0.207(14) 1 d PD A 2
H62C H -0.086(6) 0.117(10) 0.777(7) 0.03(4) Uiso 0.207(14) 1 d PD A 2
H62D H -0.03(2) 0.090(16) 0.719(11) 0.10(9) Uiso 0.207(14) 1 d PD A 2
O65 O -0.02165(15) 0.24921(12) 0.85538(10) 0.0215(4) Uani 1 1 d . A .
O63 O 0.16888(16) 0.12404(13) 0.82257(12) 0.0230(4) Uani 1 1 d . A .
O64 O -0.0728(2) 0.03171(15) 0.92013(14) 0.0377(5) Uani 1 1 d D A .
O14 O 0.24705(17) 0.15335(15) 0.27092(12) 0.0290(5) Uani 1 1 d D . .
O4 O 0.28380(18) 0.33914(16) 0.25094(13) 0.0344(6) Uani 1 1 d . . .
O103 O 0.8128(2) 0.60170(15) 0.40049(15) 0.0412(6) Uani 1 1 d D . .
O104 O 0.62478(15) 0.87083(12) 0.13308(10) 0.0159(4) Uani 1 1 d . . .
O102 O 0.76648(15) 0.23989(13) 0.94678(11) 0.0206(4) Uani 1 1 d . . .
H10C H 0.708(3) 0.270(2) 0.9626(18) 0.029(8) Uiso 1 1 d . . .
H55A H 0.195(4) 0.848(3) 0.262(2) 0.065(13) Uiso 1 1 d . . .
H57B H 0.290(3) 0.709(3) 0.417(2) 0.043(11) Uiso 1 1 d . . .
H10G H 0.590(3) 0.852(3) 0.115(2) 0.055(13) Uiso 1 1 d . . .
H578 H 0.215(4) 0.774(3) 0.417(2) 0.068(13) Uiso 1 1 d . . .
H54B H 0.549(3) 0.801(2) 0.315(2) 0.034(9) Uiso 1 1 d . . .
H65B H -0.098(4) 0.251(3) 0.889(3) 0.111(18) Uiso 1 1 d . . .
H10B H 0.337(3) -0.013(2) 0.074(2) 0.033(9) Uiso 1 1 d . . .
H59A H 0.782(4) 0.466(3) 0.829(3) 0.055(12) Uiso 1 1 d . . .
H58B H 0.789(2) 0.542(2) 0.6151(16) 0.019(7) Uiso 1 1 d . . .
H51A H 0.424(3) 0.658(3) 0.205(2) 0.050(11) Uiso 1 1 d . . .
H55B H 0.277(3) 0.911(3) 0.192(3) 0.077(13) Uiso 1 1 d . . .
H65A H 0.034(3) 0.272(3) 0.872(2) 0.059(11) Uiso 1 1 d . . .
H61B H 0.737(3) 0.279(3) 0.843(2) 0.063(12) Uiso 1 1 d . . .
H52A H 0.716(3) 0.642(2) 0.254(2) 0.038(10) Uiso 1 1 d . . .
H59B H 0.882(6) 0.472(4) 0.814(4) 0.12(3) Uiso 1 1 d . . .
H52B H 0.706(3) 0.627(2) 0.3258(19) 0.022(8) Uiso 1 1 d . . .
H60A H 1.026(3) 0.377(3) 0.677(2) 0.050(12) Uiso 1 1 d . . .
H53B H 0.344(4) 0.572(3) 0.387(3) 0.083(16) Uiso 1 1 d . . .
H51B H 0.535(3) 0.643(2) 0.180(2) 0.040(10) Uiso 1 1 d . . .
H63B H 0.205(3) 0.131(2) 0.774(2) 0.042(10) Uiso 1 1 d . . .
H10D H 0.757(3) 0.186(3) 0.977(2) 0.069(13) Uiso 1 1 d . . .
H14A H 0.244(11) 0.105(5) 0.308(4) 0.35(7) Uiso 1 1 d D . .
H4B H 0.272(2) 0.3403(19) 0.2888(19) 0.014(8) Uiso 1 1 d . . .
H60B H 0.999(3) 0.327(3) 0.762(3) 0.070(13) Uiso 1 1 d . . .
H4A H 0.272(11) 0.391(8) 0.209(6) 0.35(7) Uiso 1 1 d . . .
H64B H -0.137(4) 0.052(8) 0.921(7) 0.33(6) Uiso 1 1 d D . .
H56A H 0.301(4) 0.962(3) 0.342(3) 0.060(13) Uiso 1 1 d . . .
H56B H 0.400(4) 0.975(3) 0.321(3) 0.063(19) Uiso 1 1 d . . .
O105 O 0.4426(4) 0.4751(4) 0.5166(3) 0.0584(14) Uani 0.50 1 d PD . .
H64A H -0.025(6) -0.011(5) 0.942(4) 0.17(3) Uiso 1 1 d . . .
H53A H 0.425(3) 0.562(2) 0.423(2) 0.041(10) Uiso 1 1 d . . .
H101 H 0.394(8) 0.439(7) 0.546(7) 0.46(9) Uiso 1 1 d D . .

loop_
_atom_site_aniso_label
_atom_site_aniso_U_11
_atom_site_aniso_U_22
_atom_site_aniso_U_33
_atom_site_aniso_U_23
_atom_site_aniso_U_13
_atom_site_aniso_U_12
C36 0.0183(12) 0.0140(11) 0.0135(13) -0.0056(9) -0.0050(10) -0.0004(9)
C1 0.0105(10) 0.0084(10) 0.0078(11) 0.0028(9) -0.0012(9) -0.0050(8)
C2 0.0066(10) 0.0108(10) 0.0092(11) -0.0004(9) -0.0001(9) -0.0050(8)
C47 0.0116(11) 0.0080(10) 0.0130(12) -0.0059(9) -0.0046(9) 0.0035(8)
C57 0.0166(11) 0.0085(10) 0.0047(11) -0.0023(8) -0.0028(9) -0.0027(8)
C17 0.0180(11) 0.0078(10) 0.0058(11) -0.0025(8) -0.0034(9) -0.0028(9)
C52 0.0144(11) 0.0091(10) 0.0096(11) -0.0032(9) -0.0065(9) 0.0003(8)
C53 0.0214(12) 0.0097(11) 0.0149(12) -0.0015(9) -0.0096(10) -0.0002(9)
C51 0.0173(11) 0.0075(10) 0.0106(12) -0.0051(9) -0.0070(9) 0.0015(8)
C56 0.0162(11) 0.0153(12) 0.0166(13) -0.0083(10) -0.0039(10) 0.0031(9)
C37 0.0086(10) 0.0072(10) 0.0124(12) -0.0004(9) -0.0013(9) -0.0019(8)
C42 0.0108(11) 0.0117(10) 0.0122(12) -0.0056(9) -0.0001(9) 0.0011(8)
C11 0.0180(11) 0.0057(10) 0.0122(12) -0.0045(9) -0.0091(10) 0.0014(8)
C16 0.0170(12) 0.0181(12) 0.0164(13) -0.0094(10) -0.0042(10) 0.0023(9)
C3 0.0095(10) 0.0119(11) 0.0170(13) 0.0001(9) -0.0031(9) 0.0005(8)
C12 0.0155(11) 0.0077(10) 0.0118(12) -0.0030(9) -0.0073(9) -0.0011(8)
C4 0.0139(11) 0.0194(12) 0.0157(13) 0.0026(10) -0.0064(10) 0.0005(9)
C6 0.0211(12) 0.0128(11) 0.0134(13) -0.0032(9) -0.0054(10) -0.0007(9)
C27 0.0099(10) 0.0092(10) 0.0130(12) -0.0044(9) -0.0021(9) 0.0010(8)
C31 0.0109(10) 0.0077(10) 0.0076(11) 0.0011(8) -0.0018(9) -0.0047(8)
C32 0.0067(10) 0.0090(10) 0.0095(12) -0.0006(9) -0.0006(9) -0.0041(8)
C41 0.0110(11) 0.0082(10) 0.0167(13) -0.0066(9) -0.0008(9) -0.0007(8)
C5 0.0197(12) 0.0241(13) 0.0135(13) -0.0029(10) -0.0082(10) -0.0041(10)
C7 0.0080(10) 0.0055(10) 0.0137(12) 0.0001(9) -0.0018(9) -0.0028(8)
C22 0.0127(11) 0.0124(11) 0.0122(12) -0.0051(9) 0.0014(9) 0.0013(9)
C13 0.0245(13) 0.0103(11) 0.0155(13) -0.0007(9) -0.0106(10) -0.0022(9)
C14 0.0278(13) 0.0126(11) 0.0240(14) -0.0030(10) -0.0157(12) 0.0041(10)
C35 0.0220(12) 0.0193(12) 0.0079(12) -0.0015(9) -0.0049(10) -0.0041(9)
C34 0.0145(12) 0.0220(12) 0.0134(13) 0.0007(10) -0.0064(10) 0.0028(9)
C55 0.0221(13) 0.0177(12) 0.0234(14) -0.0093(10) -0.0123(11) 0.0112(10)
C15 0.0217(13) 0.0176(12) 0.0284(15) -0.0099(11) -0.0147(11) 0.0105(10)
C26 0.0213(12) 0.0161(12) 0.0103(12) -0.0017(10) 0.0020(10) -0.0036(9)
C25 0.0174(12) 0.0275(14) 0.0191(14) -0.0031(11) 0.0051(11) -0.0084(10)
C23 0.0104(11) 0.0221(12) 0.0203(14) -0.0045(10) -0.0024(10) 0.0007(9)
C33 0.0140(11) 0.0162(11) 0.0160(13) -0.0032(10) -0.0039(10) 0.0044(9)
C46 0.0152(11) 0.0132(11) 0.0153(13) -0.0026(9) 0.0000(10) -0.0025(9)
C45 0.0151(12) 0.0222(13) 0.0224(14) -0.0061(11) 0.0063(10) -0.0070(10)
C44 0.0097(11) 0.0257(13) 0.0305(16) -0.0063(11) -0.0034(11) -0.0028(10)
C43 0.0125(11) 0.0213(12) 0.0208(14) -0.0058(10) -0.0070(10) 0.0037(9)
C54 0.0283(13) 0.0106(11) 0.0248(14) -0.0049(10) -0.0173(11) 0.0060(10)
C24 0.0114(12) 0.0316(14) 0.0270(15) -0.0059(12) 0.0029(11) -0.0024(10)
C21 0.0101(10) 0.0083(10) 0.0131(12) -0.0043(9) 0.0007(9) -0.0018(8)
Fe1 0.00799(18) 0.00520(18) 0.0055(2) -0.00123(13) -0.00025(13) -0.00092(12)
Fe2 0.00760(18) 0.00491(18) 0.0061(2) -0.00113(13) -0.00115(13) -0.00066(12)
Li1 0.0172(19) 0.0081(17) 0.013(2) -0.0043(15) 0.0004(16) -0.0033(14)
Li2 0.0129(18) 0.0081(17) 0.013(2) -0.0024(15) -0.0020(15) -0.0018(14)
Li3 0.0157(19) 0.021(2) 0.013(2) -0.0073(16) -0.0024(16) 0.0013(15)
Li5 0.020(2) 0.0144(19) 0.015(2) -0.0058(16) -0.0020(16) 0.0015(15)
Li4 0.0178(19) 0.020(2) 0.019(2) -0.0079(17) -0.0025(17) -0.0006(15)
Li6 0.019(2) 0.037(3) 0.021(2) -0.018(2) 0.0004(18) -0.0012(18)
N1 0.0116(9) 0.0078(9) 0.0077(10) -0.0036(7) -0.0011(8) -0.0011(7)
N2 0.0116(9) 0.0117(9) 0.0113(10) -0.0062(8) 0.0010(8) -0.0008(7)
N3 0.0141(9) 0.0121(9) 0.0170(11) -0.0080(8) -0.0030(8) 0.0015(7)
N4 0.0135(9) 0.0116(9) 0.0146(11) -0.0058(8) -0.0019(8) 0.0014(7)
N11 0.0088(9) 0.0078(8) 0.0084(10) -0.0023(7) -0.0018(7) -0.0020(7)
N12 0.0121(9) 0.0123(9) 0.0096(10) -0.0059(8) 0.0025(8) -0.0035(7)
N13 0.0166(10) 0.0128(9) 0.0111(10) -0.0065(8) 0.0014(8) -0.0052(8)
N14 0.0187(10) 0.0103(9) 0.0076(10) -0.0026(8) -0.0008(8) -0.0039(8)
N21 0.0103(9) 0.0078(9) 0.0075(10) -0.0021(7) 0.0015(7) -0.0014(7)
N22 0.0125(9) 0.0117(9) 0.0086(10) -0.0022(8) -0.0013(8) -0.0003(7)
N23 0.0127(10) 0.0170(10) 0.0096(10) -0.0025(8) -0.0020(8) -0.0018(8)
N24 0.0115(9) 0.0199(10) 0.0121(11) -0.0045(8) -0.0020(8) -0.0010(8)
N31 0.0118(9) 0.0077(9) 0.0063(10) -0.0028(7) -0.0015(8) -0.0019(7)
N32 0.0132(9) 0.0099(9) 0.0130(11) -0.0054(8) -0.0033(8) -0.0004(7)
N33 0.0161(10) 0.0121(9) 0.0121(11) -0.0051(8) -0.0029(8) 0.0024(8)
N41 0.0101(9) 0.0088(9) 0.0089(10) -0.0025(7) -0.0008(8) -0.0019(7)
N42 0.0143(9) 0.0123(9) 0.0078(10) -0.0020(7) -0.0039(8) 0.0005(7)
N43 0.0137(9) 0.0162(10) 0.0113(11) -0.0032(8) -0.0043(8) 0.0010(7)
N44 0.0126(9) 0.0171(10) 0.0124(11) -0.0045(8) -0.0037(8) 0.0003(7)
N51 0.0091(9) 0.0077(8) 0.0085(10) -0.0034(7) -0.0009(7) -0.0010(7)
N52 0.0098(9) 0.0124(9) 0.0124(10) -0.0059(8) 0.0016(8) -0.0037(7)
N53 0.0138(10) 0.0135(10) 0.0133(11) -0.0075(8) 0.0028(8) -0.0049(8)
N54 0.0155(10) 0.0106(9) 0.0097(10) -0.0038(8) -0.0003(8) -0.0037(7)
N34 0.0137(9) 0.0130(9) 0.0114(10) -0.0043(8) -0.0024(8) 0.0021(7)
O1 0.0152(8) 0.0079(7) 0.0088(8) -0.0017(6) -0.0033(6) 0.0013(6)
O3 0.0102(7) 0.0096(7) 0.0098(8) -0.0018(6) 0.0007(6) -0.0025(6)
O11 0.0142(8) 0.0067(7) 0.0098(8) -0.0029(6) -0.0040(6) 0.0009(6)
O101 0.0197(9) 0.0144(9) 0.0266(11) -0.0117(8) 0.0044(8) -0.0024(7)
O13 0.0117(7) 0.0062(7) 0.0089(8) -0.0007(6) -0.0021(6) 0.0010(6)
O12 0.0080(7) 0.0089(7) 0.0125(8) -0.0014(6) -0.0019(6) -0.0011(6)
O2 0.0131(8) 0.0075(7) 0.0071(8) -0.0015(6) -0.0018(6) 0.0013(6)
O58 0.0165(8) 0.0100(8) 0.0135(9) -0.0044(7) 0.0011(7) 0.0008(6)
O60 0.0191(9) 0.0246(10) 0.0261(12) -0.0075(9) -0.0006(9) 0.0030(8)
O59 0.0198(10) 0.0262(10) 0.0198(11) -0.0129(8) 0.0079(9) -0.0070(8)
O61 0.0170(8) 0.0174(9) 0.0148(10) -0.0065(8) -0.0039(7) -0.0009(7)
O51 0.0110(9) 0.0365(11) 0.0147(10) -0.0105(8) -0.0026(8) 0.0002(8)
O53 0.0203(9) 0.0218(9) 0.0179(10) -0.0069(8) -0.0013(8) -0.0052(8)
O52 0.0151(9) 0.0325(10) 0.0137(10) -0.0091(8) -0.0064(9) 0.0036(7)
O57 0.0178(9) 0.0158(9) 0.0285(11) -0.0052(8) -0.0011(8) 0.0017(7)
O54 0.0122(8) 0.0174(8) 0.0123(9) -0.0044(7) -0.0032(8) -0.0010(6)
O56 0.0143(10) 0.0201(10) 0.0400(14) -0.0137(9) 0.0083(10) -0.0069(8)
O55 0.0145(9) 0.0266(10) 0.0223(10) -0.0108(8) -0.0049(8) 0.0001(7)
O62 0.0157(12) 0.020(3) 0.0177(14) -0.0076(16) -0.0042(10) 0.0014(11)
O62A 0.012(5) 0.014(11) 0.037(7) -0.011(6) -0.005(4) 0.001(4)
O65 0.0155(9) 0.0284(9) 0.0218(10) -0.0089(8) -0.0076(8) 0.0004(7)
O63 0.0164(9) 0.0394(11) 0.0168(11) -0.0137(9) -0.0050(9) -0.0004(8)
O64 0.0378(12) 0.0292(11) 0.0416(13) -0.0075(10) -0.0078(10) -0.0101(9)
O14 0.0330(11) 0.0413(12) 0.0086(10) -0.0073(9) 0.0055(9) -0.0258(9)
O4 0.0396(12) 0.0526(14) 0.0071(10) -0.0106(10) 0.0079(9) -0.0315(10)
O103 0.0577(17) 0.0292(12) 0.0510(16) -0.0186(11) -0.0378(15) 0.0157(12)
O104 0.0217(9) 0.0133(9) 0.0145(9) -0.0046(7) -0.0088(7) 0.0010(7)
O102 0.0154(9) 0.0185(9) 0.0233(10) -0.0043(8) -0.0012(8) 0.0012(7)
O105 0.056(3) 0.050(3) 0.049(3) 0.015(2) -0.032(3) 0.006(2)

loop_
_atom_type_symbol
_atom_type_description
_atom_type_scat_dispersion_real
_atom_type_scat_dispersion_imag
_atom_type_scat_source
C C 0.0033 0.0016 'International Tables Vol C Tables 4.2.6.8 and 6.1.1.4'
H H 0.0000 0.0000 'International Tables Vol C Tables 4.2.6.8 and 6.1.1.4'
Li Li -0.0003 0.0001 'International Tables Vol C Tables 4.2.6.8 and 6.1.1.4'
N N 0.0061 0.0033 'International Tables Vol C Tables 4.2.6.8 and 6.1.1.4'
O O 0.0106 0.0060 'International Tables Vol C Tables 4.2.6.8 and 6.1.1.4'
Fe Fe 0.3463 0.8444 'International Tables Vol C Tables 4.2.6.8 and 6.1.1.4'

loop_
_geom_angle_atom_site_label_1
_geom_angle_atom_site_label_2
_geom_angle_atom_site_label_3
_geom_angle
_geom_angle_site_symmetry_1
_geom_angle_site_symmetry_3
C35 C36 C31 120.9(2) . .
O1 C1 C2 122.8(2) . .
O1 C1 C6 118.3(2) . .
C2 C1 C6 118.9(2) . .
C1 C2 C3 119.2(2) . .
C1 C2 C7 122.01(19) . .
C3 C2 C7 118.8(2) . .
N44 C47 N41 110.4(2) . .
N44 C47 C42 124.4(2) . .
N41 C47 C42 125.2(2) . .
N54 C57 N51 110.0(2) . .
N54 C57 C52 125.27(19) . .
N51 C57 C52 124.8(2) . .
N14 C17 N11 110.2(2) . .
N14 C17 C12 125.18(19) . .
N11 C17 C12 124.6(2) . .
C51 C52 C53 119.2(2) . .
C51 C52 C57 121.20(19) . .
C53 C52 C57 119.6(2) . .
C54 C53 C52 120.9(2) . .
O13 C51 C56 118.7(2) . .
O13 C51 C52 121.80(19) . .
C56 C51 C52 119.4(2) . .
C55 C56 C51 120.2(2) . .
N34 C37 N31 110.0(2) . .
N34 C37 C32 125.1(2) . .
N31 C37 C32 124.9(2) . .
C43 C42 C41 119.6(2) . .
C43 C42 C47 118.8(2) . .
C41 C42 C47 121.47(19) . .
O2 C11 C16 118.9(2) . .
O2 C11 C12 122.1(2) . .
C16 C11 C12 118.9(2) . .
C15 C16 C11 120.6(2) . .
C4 C3 C2 121.3(2) . .
C11 C12 C13 119.5(2) . .
C11 C12 C17 120.95(19) . .
C13 C12 C17 119.5(2) . .
C3 C4 C5 119.3(2) . .
C5 C6 C1 120.6(2) . .
N24 C27 N21 110.0(2) . .
N24 C27 C22 124.5(2) . .
N21 C27 C22 125.5(2) . .
O11 C31 C32 122.85(19) . .
O11 C31 C36 118.5(2) . .
C32 C31 C36 118.6(2) . .
C31 C32 C33 119.0(2) . .
C31 C32 C37 121.97(19) . .
C33 C32 C37 119.0(2) . .
O12 C41 C46 118.9(2) . .
O12 C41 C42 123.0(2) . .
C46 C41 C42 118.0(2) . .
C4 C5 C6 120.7(2) . .
N4 C7 N1 110.0(2) . .
N4 C7 C2 124.7(2) . .
N1 C7 C2 125.3(2) . .
C23 C22 C21 119.3(2) . .
C23 C22 C27 119.4(2) . .
C21 C22 C27 121.3(2) . .
C14 C13 C12 120.9(2) . .
C13 C14 C15 119.7(2) . .
C36 C35 C34 120.8(2) . .
C33 C34 C35 119.0(2) . .
C54 C55 C56 120.6(2) . .
C16 C15 C14 120.3(2) . .
C25 C26 C21 121.2(2) . .
C26 C25 C24 120.6(2) . .
C24 C23 C22 121.6(2) . .
C34 C33 C32 121.6(2) . .
C45 C46 C41 121.4(2) . .
C46 C45 C44 120.6(2) . .
C43 C44 C45 119.2(2) . .
C44 C43 C42 121.3(2) . .
C53 C54 C55 119.7(2) . .
C23 C24 C25 119.0(2) . .
O3 C21 C26 119.0(2) . .
O3 C21 C22 122.7(2) . .
C26 C21 C22 118.3(2) . .
O2 Fe1 O1 85.96(7) . .
O2 Fe1 O3 96.92(7) . .
O1 Fe1 O3 94.49(7) . .
O2 Fe1 N1 168.22(7) . .
O1 Fe1 N1 85.73(7) . .
O3 Fe1 N1 92.05(7) . .
O2 Fe1 N21 92.79(7) . .
O1 Fe1 N21 178.06(7) . .
O3 Fe1 N21 84.18(7) . .
N1 Fe1 N21 95.72(7) . .
O2 Fe1 N11 84.12(7) . .
O1 Fe1 N11 93.64(7) . .
O3 Fe1 N11 171.86(7) . .
N1 Fe1 N11 88.09(7) . .
N21 Fe1 N11 87.71(7) . .
O2 Fe1 Li1 43.66(9) . .
O1 Fe1 Li1 42.59(9) . .
O3 Fe1 Li1 101.73(9) . .
N1 Fe1 Li1 126.83(9) . .
N21 Fe1 Li1 136.30(9) . .
N11 Fe1 Li1 84.62(9) . .
O13 Fe2 O11 84.93(7) . .
O13 Fe2 O12 96.47(7) . .
O11 Fe2 O12 95.10(7) . .
O13 Fe2 N31 167.59(7) . .
O11 Fe2 N31 85.51(7) . .
O12 Fe2 N31 92.25(7) . .
O13 Fe2 N41 92.83(7) . .
O11 Fe2 N41 177.45(7) . .
O12 Fe2 N41 83.92(7) . .
N31 Fe2 N41 96.88(7) . .
O13 Fe2 N51 84.27(7) . .
O11 Fe2 N51 93.59(7) . .
O12 Fe2 N51 171.31(7) . .
N31 Fe2 N51 88.45(7) . .
N41 Fe2 N51 87.40(7) . .
O13 Fe2 Li2 43.27(8) . .
O11 Fe2 Li2 42.35(8) . .
O12 Fe2 Li2 103.87(9) . .
N31 Fe2 Li2 125.78(9) . .
N41 Fe2 Li2 135.61(9) . .
N51 Fe2 Li2 82.63(9) . .
O4 Li1 O1 110.8(2) . .
O4 Li1 O2 112.5(2) . .
O1 Li1 O2 84.70(16) . .
O4 Li1 N14 113.3(2) . 2_665
O1 Li1 N14 126.6(2) . 2_665
O2 Li1 N14 104.33(18) . 2_665
O4 Li1 Fe1 123.80(17) . .
O1 Li1 Fe1 42.55(9) . .
O2 Li1 Fe1 42.44(8) . .
N14 Li1 Fe1 121.14(18) 2_665 .
O14 Li2 O11 114.69(19) . .
O14 Li2 O13 106.38(19) . .
O11 Li2 O13 83.77(16) . .
O14 Li2 N54 107.4(2) . 2_556
O11 Li2 N54 129.5(2) . 2_556
O13 Li2 N54 110.20(18) . 2_556
O14 Li2 Fe2 123.86(17) . .
O11 Li2 Fe2 42.47(9) . .
O13 Li2 Fe2 41.97(8) . .
N54 Li2 Fe2 125.52(18) 2_556 .
O51 Li3 O52 104.0(2) . .
O51 Li3 O53 107.0(2) . .
O52 Li3 O53 123.8(2) . .
O51 Li3 O54 112.2(2) . .
O52 Li3 O54 104.98(19) . .
O53 Li3 O54 104.90(19) . .
O51 Li3 Li4 104.90(17) . .
O52 Li3 Li4 134.60(19) . .
O53 Li3 Li4 79.02(15) . .
O54 Li3 Li4 30.85(10) . .
O59 Li5 O60 109.2(2) . .
O59 Li5 O58 116.0(2) . .
O60 Li5 O58 109.9(2) . .
O59 Li5 O61 103.2(2) . .
O60 Li5 O61 102.67(19) . .
O58 Li5 O61 114.8(2) . .
O57 Li4 O56 106.6(2) . .
O57 Li4 O55 105.0(2) . .
O56 Li4 O55 105.2(2) . .
O57 Li4 O54 107.6(2) . .
O56 Li4 O54 116.1(2) . .
O55 Li4 O54 115.5(2) . .
O57 Li4 Li3 84.82(16) . .
O56 Li4 Li3 147.1(2) . .
O55 Li4 Li3 101.22(17) . .
O54 Li4 Li3 32.34(11) . .
O63 Li6 O64 114.3(3) . .
O63 Li6 O65 107.2(2) . .
O64 Li6 O65 110.1(2) . .
O63 Li6 O62A 103.5(4) . .
O64 Li6 O62A 99.1(5) . .
O65 Li6 O62A 122.9(6) . .
O63 Li6 O62 107.7(2) . .
O64 Li6 O62 116.4(2) . .
O65 Li6 O62 100.0(2) . .
O62A Li6 O62 23.8(5) . .
C7 N1 N2 106.18(18) . .
C7 N1 Fe1 126.93(15) . .
N2 N1 Fe1 126.88(14) . .
N3 N2 N1 108.25(18) . .
N2 N3 N4 110.47(19) . .
C7 N4 N3 105.11(18) . .
C17 N11 N12 106.17(17) . .
C17 N11 Fe1 125.07(15) . .
N12 N11 Fe1 128.75(14) . .
N13 N12 N11 108.34(18) . .
N12 N13 N14 110.27(18) . .
C17 N14 N13 105.03(17) . .
C17 N14 Li1 140.7(2) . 2_665
N13 N14 Li1 108.29(18) . 2_665
C27 N21 N22 106.01(18) . .
C27 N21 Fe1 125.68(16) . .
N22 N21 Fe1 127.11(14) . .
N23 N22 N21 108.59(18) . .
N22 N23 N24 109.92(19) . .
C27 N24 N23 105.47(18) . .
C37 N31 N32 106.13(18) . .
C37 N31 Fe2 128.05(15) . .
N32 N31 Fe2 125.58(14) . .
N33 N32 N31 108.27(18) . .
N32 N33 N34 110.09(18) . .
C47 N41 N42 106.08(18) . .
C47 N41 Fe2 125.56(15) . .
N42 N41 Fe2 127.11(14) . .
N43 N42 N41 107.97(18) . .
N42 N43 N44 110.61(19) . .
C47 N44 N43 104.93(18) . .
C57 N51 N52 106.23(17) . .
C57 N51 Fe2 125.67(15) . .
N52 N51 Fe2 127.96(14) . .
N53 N52 N51 108.28(17) . .
N52 N53 N54 110.48(18) . .
C57 N54 N53 105.05(18) . .
C57 N54 Li2 140.4(2) . 2_556
N53 N54 Li2 109.93(17) . 2_556
C37 N34 N33 105.46(18) . .
C1 O1 Fe1 134.15(14) . .
C1 O1 Li1 130.72(18) . .
Fe1 O1 Li1 94.86(13) . .
C21 O3 Fe1 130.37(14) . .
C31 O11 Li2 129.82(17) . .
C31 O11 Fe2 134.93(14) . .
Li2 O11 Fe2 95.18(13) . .
C51 O13 Fe2 129.49(14) . .
C51 O13 Li2 112.67(16) . .
Fe2 O13 Li2 94.75(12) . .
C41 O12 Fe2 130.33(13) . .
C11 O2 Fe1 126.92(14) . .
C11 O2 Li1 120.07(16) . .
Fe1 O2 Li1 93.90(12) . .
H60B O60 Li5 106(2) . .
Li4 O54 Li3 116.81(18) . .
H64B O64 Li6 100(9) . .

loop_
_geom_bond_atom_site_label_1
_geom_bond_atom_site_label_2
_geom_bond_distance
_geom_bond_site_symmetry_2
C36 C35 1.386(3) .
C36 C31 1.407(3) .
C1 O1 1.340(3) .
C1 C2 1.402(3) .
C1 C6 1.404(3) .
C2 C3 1.414(3) .
C2 C7 1.466(3) .
C47 N44 1.337(3) .
C47 N41 1.338(3) .
C47 C42 1.466(3) .
C57 N54 1.336(3) .
C57 N51 1.345(3) .
C57 C52 1.460(3) .
C17 N14 1.337(3) .
C17 N11 1.340(3) .
C17 C12 1.465(3) .
C52 C51 1.404(3) .
C52 C53 1.405(3) .
C53 C54 1.381(4) .
C51 O13 1.345(3) .
C51 C56 1.400(3) .
C56 C55 1.388(3) .
C37 N34 1.331(3) .
C37 N31 1.350(3) .
C37 C32 1.470(3) .
C42 C43 1.399(3) .
C42 C41 1.417(3) .
C11 O2 1.347(3) .
C11 C16 1.400(3) .
C11 C12 1.403(3) .
C16 C15 1.388(3) .
C3 C4 1.378(4) .
C12 C13 1.404(3) .
C4 C5 1.386(4) .
C6 C5 1.392(3) .
C27 N24 1.334(3) .
C27 N21 1.339(3) .
C27 C22 1.468(3) .
C31 O11 1.338(3) .
C31 C32 1.403(3) .
C32 C33 1.415(3) .
C41 O12 1.344(3) .
C41 C46 1.404(3) .
C7 N4 1.335(3) .
C7 N1 1.351(3) .
C22 C23 1.399(3) .
C22 C21 1.412(3) .
C13 C14 1.377(4) .
C14 C15 1.390(4) .
C35 C34 1.386(4) .
C34 C33 1.378(4) .
C55 C54 1.388(4) .
C26 C25 1.378(3) .
C26 C21 1.405(3) .
C25 C24 1.391(4) .
C23 C24 1.383(4) .
C46 C45 1.380(3) .
C45 C44 1.391(4) .
C44 C43 1.383(4) .
C21 O3 1.345(3) .
Fe1 O2 1.9496(16) .
Fe1 O1 1.9563(16) .
Fe1 O3 1.9893(17) .
Fe1 N1 2.0939(19) .
Fe1 N21 2.0990(19) .
Fe1 N11 2.115(2) .
Fe1 Li1 2.883(4) .
Fe2 O13 1.9460(16) .
Fe2 O11 1.9660(16) .
Fe2 O12 1.9908(17) .
Fe2 N31 2.0890(19) .
Fe2 N41 2.1179(19) .
Fe2 N51 2.124(2) .
Fe2 Li2 2.900(4) .
Li1 O4 1.896(5) .
Li1 O1 1.958(4) .
Li1 O2 1.995(4) .
Li1 N14 1.997(4) 2_665
Li2 O14 1.913(5) .
Li2 O11 1.961(4) .
Li2 O13 1.995(4) .
Li2 N54 2.029(4) 2_556
Li3 O51 1.894(4) .
Li3 O52 1.920(4) .
Li3 O53 1.962(4) .
Li3 O54 2.049(4) .
Li3 Li4 3.419(5) .
Li5 O59 1.922(5) .
Li5 O60 1.928(4) .
Li5 O58 1.944(4) .
Li5 O61 1.970(4) .
Li4 O57 1.923(4) .
Li4 O56 1.925(4) .
Li4 O55 1.960(4) .
Li4 O54 1.964(4) .
Li6 O63 1.890(5) .
Li6 O64 1.933(5) .
Li6 O65 1.962(5) .
Li6 O62A 1.997(11) .
Li6 O62 2.081(5) .
N1 N2 1.351(3) .
N2 N3 1.303(3) .
N3 N4 1.356(3) .
N11 N12 1.354(3) .
N12 N13 1.300(3) .
N13 N14 1.355(3) .
N14 Li1 1.997(4) 2_665
N21 N22 1.355(3) .
N22 N23 1.297(3) .
N23 N24 1.353(3) .
N31 N32 1.351(3) .
N32 N33 1.308(3) .
N33 N34 1.354(3) .
N41 N42 1.358(3) .
N42 N43 1.302(3) .
N43 N44 1.351(3) .
N51 N52 1.352(3) .
N52 N53 1.298(3) .
N53 N54 1.355(3) .
N54 Li2 2.029(4) 2_556
O60 H60B 1.05(4) .
O64 H64B 0.83(2) .
O105 O105 1.522(11) 2_666
